data_1544580
loop_
_publ_author_name
'Ping, Zhang'
'Ting, Zhang'
'Song, Chang-Chun'

_publ_section_title
;
 9-Butyl-3-nitro-9<i>H</i>-carbazole
;
_journal_issue 11
_journal_name_full IUCrData
_journal_page_first x161776
_journal_paper_doi 10.1107/S2414314616017764
_journal_volume 1
_journal_year 2016
_chemical_formula_iupac 'C16 H16 N2 O2'
_chemical_formula_moiety 'C16 H16 N2 O2'
_chemical_formula_sum 'C16 H16 N2 O2'
_chemical_formula_weight 268.31
_chemical_name_systematic
;
9-Butyl-3-nitro-9<i>H</i>-carbazole
;
_space_group_IT_number 2
_symmetry_cell_setting triclinic
_symmetry_space_group_name_Hall '-P 1'
_symmetry_space_group_name_H-M 'P -1'
_atom_sites_solution_hydrogens geom
_atom_sites_solution_primary direct
_atom_sites_solution_secondary difmap
_audit_creation_method SHELXL-97
_cell_angle_alpha 68.1060(10)
_cell_angle_beta 73.1410(10)
_cell_angle_gamma 85.3790(10)
_cell_formula_units_Z 2
_cell_length_a 8.1948(9)
_cell_length_b 9.5630(11)
_cell_length_c 9.7528(11)
_cell_measurement_reflns_used 3094
_cell_measurement_temperature 296(2)
_cell_measurement_theta_max 26.76
_cell_measurement_theta_min 2.30
_cell_volume 678.37(13)
_computing_cell_refinement
;
SAINT (Bruker, 2007)
;
_computing_data_collection
;
SMART (Bruker, 2007)
;
_computing_data_reduction
;
SAINT (Bruker, 2007)
;
_computing_molecular_graphics
;
SHELXTL (Sheldrick, 2008) and Mercury (Macrae <i>et al.</i>,
2008)
;
_computing_publication_material
;
SHELXTL (Sheldrick, 2008)
;
_computing_structure_refinement
;
SHELXL97 (Sheldrick, 2008)
;
_computing_structure_solution
;
SHELXS97 (Sheldrick, 2008)
;
_diffrn_ambient_temperature 296(2)
_diffrn_measured_fraction_theta_full 0.990
_diffrn_measured_fraction_theta_max 0.990
_diffrn_measurement_device_type 'Bruker SMART CCD area detector'
_diffrn_measurement_method 'phi and omega scans'
_diffrn_radiation_monochromator graphite
_diffrn_radiation_source 'fine-focus sealed tube'
_diffrn_radiation_type MoK\a
_diffrn_radiation_wavelength 0.71073
_diffrn_reflns_av_R_equivalents 0.0143
_diffrn_reflns_av_sigmaI/netI 0.0178
_diffrn_reflns_limit_h_max 9
_diffrn_reflns_limit_h_min -9
_diffrn_reflns_limit_k_max 11
_diffrn_reflns_limit_k_min -11
_diffrn_reflns_limit_l_max 10
_diffrn_reflns_limit_l_min -11
_diffrn_reflns_number 4867
_diffrn_reflns_theta_full 24.99
_diffrn_reflns_theta_max 24.99
_diffrn_reflns_theta_min 2.30
_exptl_absorpt_coefficient_mu 0.088
_exptl_absorpt_correction_T_max 0.9861
_exptl_absorpt_correction_T_min 0.9843
_exptl_absorpt_correction_type multi-scan
_exptl_absorpt_process_details
;
(SADABS; Bruker, 2007)
;
_exptl_crystal_colour 'light yellow'
_exptl_crystal_density_diffrn 1.314
_exptl_crystal_density_method 'not measured'
_exptl_crystal_description block
_exptl_crystal_F_000 284
_exptl_crystal_size_max 0.18
_exptl_crystal_size_mid 0.17
_exptl_crystal_size_min 0.16
_refine_diff_density_max 0.243
_refine_diff_density_min -0.149
_refine_ls_extinction_coef 0.029(5)
_refine_ls_extinction_expression Fc^*^=kFc[1+0.001xFc^2^\l^3^/sin(2\q)]^-1/4^
_refine_ls_extinction_method
;
SHELXL97 (Sheldrick, 2008)
;
_refine_ls_goodness_of_fit_ref 1.086
_refine_ls_hydrogen_treatment constr
_refine_ls_matrix_type full
_refine_ls_number_parameters 183
_refine_ls_number_reflns 2372
_refine_ls_number_restraints 0
_refine_ls_restrained_S_all 1.086
_refine_ls_R_factor_all 0.0445
_refine_ls_R_factor_gt 0.0392
_refine_ls_shift/su_max 0.000
_refine_ls_shift/su_mean 0.000
_refine_ls_structure_factor_coef Fsqd
_refine_ls_weighting_details 'calc w=1/[\s^2^(Fo^2^)+(0.0524P)^2^+0.1519P] where P=(Fo^2^+2Fc^2^)/3'
_refine_ls_weighting_scheme calc
_refine_ls_wR_factor_gt 0.1081
_refine_ls_wR_factor_ref 0.1125
_reflns_number_gt 2080
_reflns_number_total 2372
_reflns_threshold_expression >2sigma(I)
_cod_data_source_file su4073sup1.cif
_cod_data_source_block I
_cod_database_code 1544580

loop_
_symmetry_equiv_pos_as_xyz
'x, y, z'
'-x, -y, -z'

loop_
_atom_site_type_symbol
_atom_site_label
_atom_site_fract_x
_atom_site_fract_y
_atom_site_fract_z
_atom_site_U_iso_or_equiv
_atom_site_adp_type
_atom_site_calc_flag
_atom_site_refinement_flags
_atom_site_occupancy
_atom_site_symmetry_multiplicity
N N2 0.37033(15) 0.13986(14) 0.84237(13) 0.0458(3) Uani d . 1 1
N N1 -0.13392(18) 0.18235(19) 1.34577(17) 0.0603(4) Uani d . 1 1
O O2 -0.18313(17) 0.30664(17) 1.34766(18) 0.0832(5) Uani d . 1 1
O O1 -0.19381(19) 0.06376(19) 1.45000(16) 0.0867(5) Uani d . 1 1
C C11 0.37310(18) -0.01575(16) 0.88088(16) 0.0432(3) Uani d . 1 1
C C2 0.04843(19) 0.03728(17) 1.20382(17) 0.0455(4) Uani d . 1 1
H H2 -0.0023 -0.0514 1.2821 0.055 Uiso calc R 1 1
C C3 0.17430(17) 0.03417(16) 1.07446(16) 0.0410(3) Uani d . 1 1
C C6 0.24994(18) 0.17125(16) 0.95749(16) 0.0425(3) Uani d . 1 1
C C1 0.00093(19) 0.17611(18) 1.21260(17) 0.0477(4) Uani d . 1 1
C C16 0.25369(17) -0.08540(16) 1.02448(16) 0.0413(3) Uani d . 1 1
C C4 0.0748(2) 0.31103(18) 1.09844(19) 0.0520(4) Uani d . 1 1
H H4 0.0393 0.4021 1.1094 0.062 Uiso calc R 1 1
C C12 0.4732(2) -0.09885(19) 0.79835(18) 0.0528(4) Uani d . 1 1
H H12 0.5521 -0.0521 0.7035 0.063 Uiso calc R 1 1
C C7 0.4756(2) 0.24856(19) 0.69959(17) 0.0533(4) Uani d . 1 1
H H7A 0.5905 0.2119 0.6782 0.064 Uiso calc R 1 1
H H7B 0.4814 0.3434 0.7130 0.064 Uiso calc R 1 1
C C5 0.2000(2) 0.31044(17) 0.96963(18) 0.0509(4) Uani d . 1 1
H H5 0.2501 0.4001 0.8927 0.061 Uiso calc R 1 1
C C15 0.2343(2) -0.24194(17) 1.08728(18) 0.0499(4) Uani d . 1 1
H H15 0.1560 -0.2899 1.1822 0.060 Uiso calc R 1 1
C C13 0.4502(2) -0.2532(2) 0.8634(2) 0.0591(4) Uani d . 1 1
H H13 0.5146 -0.3116 0.8107 0.071 Uiso calc R 1 1
C C8 0.4070(2) 0.2762(2) 0.56171(17) 0.0561(4) Uani d . 1 1
H H8A 0.4875 0.3420 0.4695 0.067 Uiso calc R 1 1
H H8B 0.4003 0.1809 0.5495 0.067 Uiso calc R 1 1
C C9 0.2347(2) 0.3454(2) 0.5750(2) 0.0598(4) Uani d . 1 1
H H9A 0.2426 0.4447 0.5783 0.072 Uiso calc R 1 1
H H9B 0.1551 0.2839 0.6706 0.072 Uiso calc R 1 1
C C14 0.3336(2) -0.32454(19) 1.0057(2) 0.0575(4) Uani d . 1 1
H H14 0.3223 -0.4292 1.0465 0.069 Uiso calc R 1 1
C C10 0.1674(3) 0.3591(3) 0.4412(2) 0.0808(6) Uani d . 1 1
H H10A 0.2381 0.4300 0.3478 0.121 Uiso calc R 1 1
H H10B 0.0526 0.3935 0.4592 0.121 Uiso calc R 1 1
H H10C 0.1688 0.2625 0.4321 0.121 Uiso calc R 1 1

loop_
_atom_site_aniso_label
_atom_site_aniso_U_11
_atom_site_aniso_U_22
_atom_site_aniso_U_33
_atom_site_aniso_U_12
_atom_site_aniso_U_13
_atom_site_aniso_U_23
N2 0.0465(7) 0.0483(7) 0.0367(6) 0.0007(5) -0.0075(5) -0.0123(5)
N1 0.0487(8) 0.0790(10) 0.0608(9) 0.0037(7) -0.0083(7) -0.0396(8)
O2 0.0679(8) 0.0907(10) 0.1034(11) 0.0107(7) -0.0029(7) -0.0669(9)
O1 0.0833(10) 0.0943(11) 0.0613(8) -0.0012(8) 0.0146(7) -0.0306(8)
C11 0.0415(7) 0.0503(8) 0.0391(7) 0.0050(6) -0.0145(6) -0.0160(6)
C2 0.0446(8) 0.0507(9) 0.0396(7) -0.0024(6) -0.0092(6) -0.0159(6)
C3 0.0411(7) 0.0457(8) 0.0377(7) 0.0008(6) -0.0132(6) -0.0152(6)
C6 0.0431(8) 0.0474(8) 0.0383(7) 0.0014(6) -0.0134(6) -0.0155(6)
C1 0.0438(8) 0.0598(9) 0.0460(8) 0.0043(7) -0.0116(6) -0.0280(7)
C16 0.0406(7) 0.0474(8) 0.0387(7) 0.0025(6) -0.0137(6) -0.0171(6)
C4 0.0559(9) 0.0503(9) 0.0575(9) 0.0081(7) -0.0192(7) -0.0272(8)
C12 0.0477(8) 0.0665(11) 0.0442(8) 0.0101(7) -0.0112(7) -0.0231(8)
C7 0.0451(8) 0.0620(10) 0.0426(8) -0.0063(7) -0.0068(7) -0.0103(7)
C5 0.0570(9) 0.0448(8) 0.0482(8) -0.0009(7) -0.0150(7) -0.0134(7)
C15 0.0512(9) 0.0485(9) 0.0486(8) 0.0001(7) -0.0135(7) -0.0163(7)
C13 0.0601(10) 0.0648(11) 0.0615(10) 0.0185(8) -0.0199(8) -0.0347(9)
C8 0.0540(9) 0.0622(10) 0.0401(8) 0.0013(7) -0.0052(7) -0.0114(7)
C9 0.0602(10) 0.0641(11) 0.0574(10) 0.0065(8) -0.0157(8) -0.0262(8)
C14 0.0650(10) 0.0488(9) 0.0645(10) 0.0082(8) -0.0234(8) -0.0247(8)
C10 0.0859(14) 0.0962(15) 0.0755(13) 0.0283(12) -0.0423(12) -0.0388(12)

loop_
_atom_type_symbol
_atom_type_description
_atom_type_scat_dispersion_real
_atom_type_scat_dispersion_imag
_atom_type_scat_source
C C 0.0033 0.0016 'International Tables Vol C Tables 4.2.6.8 and 6.1.1.4'
H H 0.0000 0.0000 'International Tables Vol C Tables 4.2.6.8 and 6.1.1.4'
N N 0.0061 0.0033 'International Tables Vol C Tables 4.2.6.8 and 6.1.1.4'
O O 0.0106 0.0060 'International Tables Vol C Tables 4.2.6.8 and 6.1.1.4'

loop_
_geom_angle_atom_site_label_1
_geom_angle_atom_site_label_2
_geom_angle_atom_site_label_3
_geom_angle
C6 N2 C11 108.59(12)
C6 N2 C7 126.97(13)
C11 N2 C7 124.40(13)
O1 N1 O2 123.01(15)
O1 N1 C1 118.64(15)
O2 N1 C1 118.35(16)
N2 C11 C12 128.91(14)
N2 C11 C16 109.18(13)
C12 C11 C16 121.91(14)
C1 C2 C3 117.88(14)
C1 C2 H2 121.1
C3 C2 H2 121.1
C2 C3 C6 119.72(13)
C2 C3 C16 133.72(14)
C6 C3 C16 106.56(12)
N2 C6 C5 129.60(14)
N2 C6 C3 109.16(13)
C5 C6 C3 121.24(14)
C2 C1 C4 122.71(14)
C2 C1 N1 118.87(14)
C4 C1 N1 118.42(15)
C15 C16 C11 119.52(14)
C15 C16 C3 133.98(14)
C11 C16 C3 106.50(12)
C5 C4 C1 120.34(15)
C5 C4 H4 119.8
C1 C4 H4 119.8
C13 C12 C11 117.05(15)
C13 C12 H12 121.5
C11 C12 H12 121.5
N2 C7 C8 112.79(13)
N2 C7 H7A 109.0
C8 C7 H7A 109.0
N2 C7 H7B 109.0
C8 C7 H7B 109.0
H7A C7 H7B 107.8
C4 C5 C6 118.11(14)
C4 C5 H5 120.9
C6 C5 H5 120.9
C14 C15 C16 118.65(15)
C14 C15 H15 120.7
C16 C15 H15 120.7
C12 C13 C14 122.02(15)
C12 C13 H13 119.0
C14 C13 H13 119.0
C9 C8 C7 114.26(14)
C9 C8 H8A 108.7
C7 C8 H8A 108.7
C9 C8 H8B 108.7
C7 C8 H8B 108.7
H8A C8 H8B 107.6
C8 C9 C10 111.91(15)
C8 C9 H9A 109.2
C10 C9 H9A 109.2
C8 C9 H9B 109.2
C10 C9 H9B 109.2
H9A C9 H9B 107.9
C15 C14 C13 120.85(15)
C15 C14 H14 119.6
C13 C14 H14 119.6
C9 C10 H10A 109.5
C9 C10 H10B 109.5
H10A C10 H10B 109.5
C9 C10 H10C 109.5
H10A C10 H10C 109.5
H10B C10 H10C 109.5

loop_
_geom_bond_atom_site_label_1
_geom_bond_atom_site_label_2
_geom_bond_distance
N2 C6 1.3730(19)
N2 C11 1.3924(19)
N2 C7 1.4601(19)
N1 O1 1.225(2)
N1 O2 1.2290(19)
N1 C1 1.458(2)
C11 C12 1.393(2)
C11 C16 1.406(2)
C2 C1 1.380(2)
C2 C3 1.387(2)
C2 H2 0.9300
C3 C6 1.418(2)
C3 C16 1.442(2)
C6 C5 1.398(2)
C1 C4 1.391(2)
C16 C15 1.393(2)
C4 C5 1.374(2)
C4 H4 0.9300
C12 C13 1.376(2)
C12 H12 0.9300
C7 C8 1.531(2)
C7 H7A 0.9700
C7 H7B 0.9700
C5 H5 0.9300
C15 C14 1.381(2)
C15 H15 0.9300
C13 C14 1.391(2)
C13 H13 0.9300
C8 C9 1.502(2)
C8 H8A 0.9700
C8 H8B 0.9700
C9 C10 1.517(2)
C9 H9A 0.9700
C9 H9B 0.9700
C14 H14 0.9300
C10 H10A 0.9600
C10 H10B 0.9600
C10 H10C 0.9600

loop_
_geom_torsion_atom_site_label_1
_geom_torsion_atom_site_label_2
_geom_torsion_atom_site_label_3
_geom_torsion_atom_site_label_4
_geom_torsion
C6 N2 C11 C12 179.28(14)
C7 N2 C11 C12 1.2(2)
C6 N2 C11 C16 -0.79(16)
C7 N2 C11 C16 -178.82(13)
C1 C2 C3 C6 0.4(2)
C1 C2 C3 C16 -179.01(14)
C11 N2 C6 C5 -179.23(14)
C7 N2 C6 C5 -1.3(2)
C11 N2 C6 C3 0.89(16)
C7 N2 C6 C3 178.85(13)
C2 C3 C6 N2 179.82(12)
C16 C3 C6 N2 -0.64(15)
C2 C3 C6 C5 -0.1(2)
C16 C3 C6 C5 179.47(13)
C3 C2 C1 C4 -0.5(2)
C3 C2 C1 N1 178.57(13)
O1 N1 C1 C2 4.2(2)
O2 N1 C1 C2 -175.23(14)
O1 N1 C1 C4 -176.61(15)
O2 N1 C1 C4 3.9(2)
N2 C11 C16 C15 -179.74(12)
C12 C11 C16 C15 0.2(2)
N2 C11 C16 C3 0.38(15)
C12 C11 C16 C3 -179.68(13)
C2 C3 C16 C15 -0.2(3)
C6 C3 C16 C15 -179.70(15)
C2 C3 C16 C11 179.60(15)
C6 C3 C16 C11 0.15(15)
C2 C1 C4 C5 0.4(2)
N1 C1 C4 C5 -178.75(14)
N2 C11 C12 C13 -179.99(14)
C16 C11 C12 C13 0.1(2)
C6 N2 C7 C8 -99.63(18)
C11 N2 C7 C8 78.03(18)
C1 C4 C5 C6 0.0(2)
N2 C6 C5 C4 -179.98(14)
C3 C6 C5 C4 -0.1(2)
C11 C16 C15 C14 -0.1(2)
C3 C16 C15 C14 179.74(15)
C11 C12 C13 C14 -0.5(2)
N2 C7 C8 C9 63.5(2)
C7 C8 C9 C10 -175.61(15)
C16 C15 C14 C13 -0.3(2)
C12 C13 C14 C15 0.6(3)

_cod_database_fobs_code 1544580
